data_7217298
loop_
_publ_author_name
'Cheng, Bao'
'Tehrani, Alireza Azhdari'
'Hu, Mao-Lin'
'Morsali, Ali'

_publ_section_title
;
 Supramolecular assemblies of Ru(ii) organometallic half-sandwich
 complexes
;
_journal_issue 38
_journal_name_full CrystEngComm
_journal_page_first 9125
_journal_paper_doi 10.1039/C4CE01214C
_journal_volume 16
_journal_year 2014
_chemical_formula_moiety 'C17 H20 Cl2 N2 Ru'
_chemical_formula_sum 'C17 H20 Cl2 N2 Ru'
_chemical_formula_weight 424.32
_chemical_name_systematic
; 
 ? 
;
_space_group_IT_number 14
_symmetry_cell_setting monoclinic
_symmetry_space_group_name_Hall '-P 2ybc'
_symmetry_space_group_name_H-M 'P 1 21/c 1'
_atom_sites_solution_hydrogens geom
_atom_sites_solution_primary direct
_atom_sites_solution_secondary difmap
_audit_creation_method SHELXL-97
_cell_angle_alpha 90.00
_cell_angle_beta 119.823(7)
_cell_angle_gamma 90.00
_cell_formula_units_Z 4
_cell_length_a 9.0285(15)
_cell_length_b 12.877(2)
_cell_length_c 17.446(3)
_cell_measurement_reflns_used 2053
_cell_measurement_temperature 298(2)
_cell_measurement_theta_max 23.22
_cell_measurement_theta_min 2.59
_cell_volume 1759.7(5)
_computing_cell_refinement 'SAINT (Bruker, 2002)'
_computing_data_collection 'SMART (Bruker, 2002)'
_computing_data_reduction SAINT
_computing_molecular_graphics 'SHELXTL(Bruker, 2002)'
_computing_publication_material SHELXL97
_computing_structure_refinement 'SHELXL97 (Sheldrick, 1997)'
_computing_structure_solution 'SHELXS97 (Sheldrick, 1997)'
_diffrn_ambient_temperature 298(2)
_diffrn_measured_fraction_theta_full 0.998
_diffrn_measured_fraction_theta_max 0.998
_diffrn_measurement_device_type 'Bruker APEX area-detector diffractometer'
_diffrn_measurement_method '\f and \w scan'
_diffrn_radiation_monochromator graphite
_diffrn_radiation_source 'fine-focus sealed tube'
_diffrn_radiation_type MoK\a
_diffrn_radiation_wavelength 0.71073
_diffrn_reflns_av_R_equivalents 0.0472
_diffrn_reflns_av_sigmaI/netI 0.0518
_diffrn_reflns_limit_h_max 10
_diffrn_reflns_limit_h_min -10
_diffrn_reflns_limit_k_max 10
_diffrn_reflns_limit_k_min -15
_diffrn_reflns_limit_l_max 20
_diffrn_reflns_limit_l_min -20
_diffrn_reflns_number 8903
_diffrn_reflns_theta_full 25.02
_diffrn_reflns_theta_max 25.02
_diffrn_reflns_theta_min 2.08
_exptl_absorpt_coefficient_mu 1.192
_exptl_absorpt_correction_T_max 0.8231
_exptl_absorpt_correction_T_min 0.7089
_exptl_absorpt_correction_type multi-scan
_exptl_absorpt_process_details '(SADABS; Bruker, 2002)'
_exptl_crystal_colour brown
_exptl_crystal_density_diffrn 1.602
_exptl_crystal_density_method 'not measured'
_exptl_crystal_description prism
_exptl_crystal_F_000 856
_exptl_crystal_size_max 0.31
_exptl_crystal_size_mid 0.23
_exptl_crystal_size_min 0.17
_refine_diff_density_max 0.836
_refine_diff_density_min -1.496
_refine_diff_density_rms 0.135
_refine_ls_extinction_method none
_refine_ls_goodness_of_fit_ref 1.410
_refine_ls_hydrogen_treatment constr
_refine_ls_matrix_type full
_refine_ls_number_parameters 202
_refine_ls_number_reflns 3110
_refine_ls_number_restraints 0
_refine_ls_restrained_S_all 1.410
_refine_ls_R_factor_all 0.0959
_refine_ls_R_factor_gt 0.0912
_refine_ls_shift/su_max 0.000
_refine_ls_shift/su_mean 0.000
_refine_ls_structure_factor_coef Fsqd
_refine_ls_weighting_details 'calc w=1/[\s^2^(Fo^2^)+(0.0233P)^2^+14.1650P] where P=(Fo^2^+2Fc^2^)/3'
_refine_ls_weighting_scheme calc
_refine_ls_wR_factor_gt 0.1606
_refine_ls_wR_factor_ref 0.1622
_reflns_number_gt 2990
_reflns_number_total 3110
_reflns_threshold_expression I>2\s(I)
_cod_data_source_file c4ce01214c2.cif
_cod_data_source_block 0304am
_cod_depositor_comments
;
The following automatic conversions were performed:

'_symmetry_cell_setting' value 'Monoclinic' changed to 'monoclinic'
according to
/usr/data/users/saulius/crontab/automatic-downloads/rss-feeds/RSC/lib/dictionaries/cif_core.dic
dictionary named 'cif_core.dic' version 2.4.2 from 2011-04-26.

Automatic conversion script
Id: cif_fix_values 2281 2013-09-26 08:29:07Z andrius 

 Adding full bibliography for 7217298--7217305.cif.
;
_cod_original_sg_symbol_H-M P2(1)/c
_cod_database_code 7217298

loop_
_symmetry_equiv_pos_as_xyz
'x, y, z'
'-x, y+1/2, -z+1/2'
'-x, -y, -z'
'x, -y-1/2, z-1/2'

loop_
_atom_site_label
_atom_site_type_symbol
_atom_site_fract_x
_atom_site_fract_y
_atom_site_fract_z
_atom_site_U_iso_or_equiv
_atom_site_adp_type
_atom_site_occupancy
_atom_site_symmetry_multiplicity
_atom_site_calc_flag
_atom_site_refinement_flags
Ru1 Ru 0.59820(9) 0.08760(6) 0.38701(5) 0.0270(2) Uani 1 1 d .
Cl1 Cl 0.5898(3) -0.09887(19) 0.36516(16) 0.0459(6) Uani 1 1 d .
Cl2 Cl 0.8315(3) 0.0629(2) 0.53666(15) 0.0402(6) Uani 1 1 d .
N1 N 0.8016(9) 0.0717(6) 0.3549(5) 0.0329(17) Uani 1 1 d .
H1A H 0.8810 0.0293 0.3956 0.040 Uiso 1 1 calc R
H1B H 0.7572 0.0386 0.3027 0.040 Uiso 1 1 calc R
N2 N 1.2480(15) 0.4742(10) 0.3276(8) 0.081(3) Uani 1 1 d .
C1 C 0.8887(11) 0.1619(7) 0.3492(5) 0.029(2) Uani 1 1 d .
C2 C 0.8406(13) 0.2057(8) 0.2688(6) 0.043(2) Uani 1 1 d .
H2 H 0.7480 0.1787 0.2181 0.051 Uiso 1 1 calc R
C3 C 0.9293(14) 0.2900(9) 0.2623(7) 0.052(3) Uani 1 1 d .
H3 H 0.8970 0.3194 0.2075 0.062 Uiso 1 1 calc R
C4 C 1.0653(13) 0.3298(8) 0.3374(7) 0.043(3) Uani 1 1 d .
C5 C 1.1112(13) 0.2862(8) 0.4190(7) 0.044(2) Uani 1 1 d .
H5 H 1.2026 0.3134 0.4701 0.053 Uiso 1 1 calc R
C6 C 1.0218(12) 0.2031(8) 0.4245(6) 0.039(2) Uani 1 1 d .
H6 H 1.0514 0.1747 0.4793 0.047 Uiso 1 1 calc R
C7 C 1.1586(15) 0.4120(11) 0.3298(9) 0.067(4) Uani 1 1 d .
C8 C 0.6155(16) 0.2809(9) 0.5210(8) 0.067(4) Uani 1 1 d .
H8A H 0.7276 0.2993 0.5323 0.100 Uiso 1 1 calc R
H8B H 0.6247 0.2367 0.5675 0.100 Uiso 1 1 calc R
H8C H 0.5539 0.3427 0.5186 0.100 Uiso 1 1 calc R
C9 C 0.5220(12) 0.2246(8) 0.4343(7) 0.042(2) Uani 1 1 d .
C10 C 0.4131(12) 0.1401(8) 0.4233(6) 0.039(2) Uani 1 1 d .
H10 H 0.4158 0.1101 0.4756 0.047 Uiso 1 1 calc R
C11 C 0.3286(11) 0.0867(8) 0.3436(6) 0.038(2) Uani 1 1 d .
H11 H 0.2736 0.0204 0.3419 0.046 Uiso 1 1 calc R
C12 C 0.3489(11) 0.1145(8) 0.2705(6) 0.034(2) Uani 1 1 d .
C13 C 0.4575(12) 0.1971(8) 0.2820(6) 0.040(2) Uani 1 1 d .
H13 H 0.4928 0.2084 0.2378 0.048 Uiso 1 1 calc R
C14 C 0.5438(12) 0.2514(7) 0.3631(7) 0.041(2) Uani 1 1 d .
H14 H 0.6366 0.2989 0.3731 0.049 Uiso 1 1 calc R
C15 C 0.2507(13) 0.0562(9) 0.1841(6) 0.046(3) Uani 1 1 d .
H15 H 0.2266 -0.0135 0.1977 0.055 Uiso 1 1 calc R
C16 C 0.0786(15) 0.1106(13) 0.1263(8) 0.086(5) Uani 1 1 d .
H16A H 0.0147 0.1117 0.1568 0.129 Uiso 1 1 calc R
H16B H 0.0153 0.0735 0.0716 0.129 Uiso 1 1 calc R
H16C H 0.0983 0.1804 0.1143 0.129 Uiso 1 1 calc R
C17 C 0.3491(16) 0.0437(11) 0.1353(7) 0.069(4) Uani 1 1 d .
H17A H 0.3735 0.1110 0.1205 0.103 Uiso 1 1 calc R
H17B H 0.2821 0.0045 0.0822 0.103 Uiso 1 1 calc R
H17C H 0.4542 0.0078 0.1723 0.103 Uiso 1 1 calc R

loop_
_atom_site_aniso_label
_atom_site_aniso_U_11
_atom_site_aniso_U_22
_atom_site_aniso_U_33
_atom_site_aniso_U_23
_atom_site_aniso_U_13
_atom_site_aniso_U_12
Ru1 0.0285(4) 0.0269(4) 0.0263(4) 0.0046(3) 0.0141(3) 0.0018(3)
Cl1 0.0617(16) 0.0307(13) 0.0480(15) -0.0006(11) 0.0293(13) -0.0005(12)
Cl2 0.0396(13) 0.0481(15) 0.0311(12) 0.0068(10) 0.0164(11) 0.0084(11)
N1 0.039(4) 0.029(4) 0.036(4) 0.004(3) 0.023(4) 0.003(3)
N2 0.071(8) 0.082(8) 0.104(9) 0.010(7) 0.053(7) -0.005(7)
C1 0.031(5) 0.036(5) 0.020(4) -0.001(4) 0.013(4) 0.005(4)
C2 0.043(6) 0.050(6) 0.031(5) -0.001(5) 0.015(5) -0.005(5)
C3 0.062(7) 0.056(7) 0.044(6) 0.008(6) 0.031(6) -0.005(6)
C4 0.042(6) 0.038(6) 0.058(7) 0.014(5) 0.031(6) 0.006(5)
C5 0.039(6) 0.051(7) 0.043(6) -0.005(5) 0.021(5) -0.005(5)
C6 0.048(6) 0.043(6) 0.031(5) 0.010(5) 0.022(5) 0.005(5)
C7 0.040(6) 0.078(9) 0.091(10) 0.010(8) 0.038(7) -0.001(7)
C8 0.067(8) 0.050(7) 0.062(8) -0.017(6) 0.016(7) 0.006(6)
C9 0.036(5) 0.036(6) 0.046(6) -0.010(5) 0.013(5) 0.008(5)
C10 0.038(5) 0.049(6) 0.034(5) 0.004(5) 0.021(5) 0.011(5)
C11 0.027(5) 0.045(6) 0.048(6) 0.001(5) 0.022(4) -0.002(5)
C12 0.025(5) 0.045(6) 0.026(5) 0.008(4) 0.009(4) 0.004(4)
C13 0.034(5) 0.052(6) 0.034(5) 0.016(5) 0.017(5) 0.014(5)
C14 0.036(5) 0.019(5) 0.064(7) 0.004(5) 0.023(5) -0.006(4)
C15 0.050(6) 0.048(6) 0.033(5) 0.002(5) 0.015(5) -0.002(5)
C16 0.051(8) 0.141(15) 0.048(7) -0.015(8) 0.011(6) 0.012(9)
C17 0.069(8) 0.092(10) 0.033(6) -0.011(6) 0.016(6) 0.013(7)

loop_
_atom_type_symbol
_atom_type_description
_atom_type_scat_dispersion_real
_atom_type_scat_dispersion_imag
_atom_type_scat_source
C C 0.0033 0.0016 'International Tables Vol C Tables 4.2.6.8 and 6.1.1.4'
H H 0.0000 0.0000 'International Tables Vol C Tables 4.2.6.8 and 6.1.1.4'
Cl Cl 0.1484 0.1585 'International Tables Vol C Tables 4.2.6.8 and 6.1.1.4'
N N 0.0061 0.0033 'International Tables Vol C Tables 4.2.6.8 and 6.1.1.4'
Ru Ru -1.2594 0.8363 'International Tables Vol C Tables 4.2.6.8 and 6.1.1.4'

loop_
_geom_angle_atom_site_label_1
_geom_angle_atom_site_label_2
_geom_angle_atom_site_label_3
_geom_angle
C13 Ru1 C14 38.3(4)
C13 Ru1 C11 67.7(4)
C14 Ru1 C11 80.2(4)
C13 Ru1 C10 80.2(4)
C14 Ru1 C10 67.5(4)
C11 Ru1 C10 37.5(4)
C13 Ru1 N1 93.4(3)
C14 Ru1 N1 100.5(3)
C11 Ru1 N1 148.9(3)
C10 Ru1 N1 167.0(3)
C13 Ru1 C12 37.4(4)
C14 Ru1 C12 68.6(4)
C11 Ru1 C12 38.2(3)
C10 Ru1 C12 68.6(3)
N1 Ru1 C12 112.7(3)
C13 Ru1 C9 68.4(4)
C14 Ru1 C9 37.3(4)
C11 Ru1 C9 68.1(4)
C10 Ru1 C9 37.8(4)
N1 Ru1 C9 129.3(3)
C12 Ru1 C9 81.5(4)
C13 Ru1 Cl2 146.1(3)
C14 Ru1 Cl2 109.2(3)
C11 Ru1 Cl2 126.9(3)
C10 Ru1 Cl2 96.3(3)
N1 Ru1 Cl2 82.7(2)
C12 Ru1 Cl2 164.6(2)
C9 Ru1 Cl2 88.1(3)
C13 Ru1 Cl1 123.7(3)
C14 Ru1 Cl1 161.8(3)
C11 Ru1 Cl1 89.9(3)
C10 Ru1 Cl1 112.7(3)
N1 Ru1 Cl1 80.3(2)
C12 Ru1 Cl1 94.2(3)
C9 Ru1 Cl1 149.5(3)
Cl2 Ru1 Cl1 88.96(9)
C1 N1 Ru1 120.2(5)
C1 N1 H1A 107.3
Ru1 N1 H1A 107.3
C1 N1 H1B 107.3
Ru1 N1 H1B 107.3
H1A N1 H1B 106.9
C2 C1 C6 120.2(9)
C2 C1 N1 120.0(8)
C6 C1 N1 119.8(8)
C1 C2 C3 120.3(9)
C1 C2 H2 119.8
C3 C2 H2 119.8
C4 C3 C2 119.5(9)
C4 C3 H3 120.2
C2 C3 H3 120.2
C3 C4 C5 119.8(9)
C3 C4 C7 119.1(10)
C5 C4 C7 121.1(11)
C6 C5 C4 120.0(10)
C6 C5 H5 120.0
C4 C5 H5 120.0
C1 C6 C5 120.1(9)
C1 C6 H6 120.0
C5 C6 H6 120.0
N2 C7 C4 173.9(14)
C9 C8 H8A 109.5
C9 C8 H8B 109.5
H8A C8 H8B 109.5
C9 C8 H8C 109.5
H8A C8 H8C 109.5
H8B C8 H8C 109.5
C14 C9 C10 117.8(9)
C14 C9 C8 121.3(10)
C10 C9 C8 120.9(10)
C14 C9 Ru1 69.8(5)
C10 C9 Ru1 70.0(5)
C8 C9 Ru1 129.9(7)
C11 C10 C9 121.1(9)
C11 C10 Ru1 71.0(5)
C9 C10 Ru1 72.3(5)
C11 C10 H10 118.9
C9 C10 H10 118.9
Ru1 C10 H10 118.9
C10 C11 C12 121.4(9)
C10 C11 Ru1 71.6(5)
C12 C11 Ru1 71.8(5)
C10 C11 H11 118.7
C12 C11 H11 118.7
Ru1 C11 H11 118.7
C13 C12 C11 117.3(9)
C13 C12 C15 123.0(8)
C11 C12 C15 119.7(9)
C13 C12 Ru1 70.2(5)
C11 C12 Ru1 70.0(5)
C15 C12 Ru1 132.1(7)
C12 C13 C14 121.3(9)
C12 C13 Ru1 72.4(5)
C14 C13 Ru1 71.0(5)
C12 C13 H13 118.7
C14 C13 H13 118.7
Ru1 C13 H13 118.7
C9 C14 C13 121.1(9)
C9 C14 Ru1 72.9(6)
C13 C14 Ru1 70.7(5)
C9 C14 H14 118.9
C13 C14 H14 118.9
Ru1 C14 H14 118.9
C17 C15 C12 113.3(9)
C17 C15 C16 111.3(9)
C12 C15 C16 109.1(9)
C17 C15 H15 107.6
C12 C15 H15 107.6
C16 C15 H15 107.6
C15 C16 H16A 109.5
C15 C16 H16B 109.5
H16A C16 H16B 109.5
C15 C16 H16C 109.5
H16A C16 H16C 109.5
H16B C16 H16C 109.5
C15 C17 H17A 109.5
C15 C17 H17B 109.5
H17A C17 H17B 109.5
C15 C17 H17C 109.5
H17A C17 H17C 109.5
H17B C17 H17C 109.5

loop_
_geom_bond_atom_site_label_1
_geom_bond_atom_site_label_2
_geom_bond_distance
Ru1 C13 2.155(9)
Ru1 C14 2.159(9)
Ru1 C11 2.160(8)
Ru1 C10 2.168(9)
Ru1 N1 2.180(7)
Ru1 C12 2.184(8)
Ru1 C9 2.198(9)
Ru1 Cl2 2.426(2)
Ru1 Cl1 2.426(3)
N1 C1 1.433(11)
N1 H1A 0.9000
N1 H1B 0.9000
N2 C7 1.151(15)
C1 C2 1.368(12)
C1 C6 1.371(13)
C2 C3 1.386(14)
C2 H2 0.9300
C3 C4 1.374(15)
C3 H3 0.9300
C4 C5 1.388(14)
C4 C7 1.400(16)
C5 C6 1.372(14)
C5 H5 0.9300
C6 H6 0.9300
C8 C9 1.502(14)
C8 H8A 0.9600
C8 H8B 0.9600
C8 H8C 0.9600
C9 C14 1.394(14)
C9 C10 1.413(14)
C10 C11 1.390(13)
C10 H10 0.9800
C11 C12 1.422(12)
C11 H11 0.9800
C12 C13 1.392(13)
C12 C15 1.515(13)
C13 C14 1.415(14)
C13 H13 0.9800
C14 H14 0.9800
C15 C17 1.514(15)
C15 C16 1.537(15)
C15 H15 0.9800
C16 H16A 0.9600
C16 H16B 0.9600
C16 H16C 0.9600
C17 H17A 0.9600
C17 H17B 0.9600
C17 H17C 0.9600

loop_
_geom_hbond_atom_site_label_D
_geom_hbond_atom_site_label_H
_geom_hbond_atom_site_label_A
_geom_hbond_distance_DH
_geom_hbond_distance_HA
_geom_hbond_distance_DA
_geom_hbond_angle_DHA
_geom_hbond_site_symmetry_A
N1 H1A Cl2 0.90 2.55 3.365(8) 151.3 3_756
N1 H1B N2 0.90 2.40 3.241(14) 155.9 2_745
